data_4101562
loop_
_publ_author_name
'Kato, Reizo'
'Tajima, Akiko'
'Nakao, Akiko'
'Tamura, Masafumi'

_publ_section_title
;
 Two pressure-induced superconducting anion radical salts exhibiting
 different spin states at ambient pressure.
;
_journal_issue 31
_journal_name_full 'Journal of the American Chemical Society'
_journal_page_first 10016
_journal_page_last 10017
_journal_paper_doi 10.1021/ja063525l
_journal_volume 128
_journal_year 2006
_chemical_formula_moiety 'C5 H14 As, 2(C6 Pd S10) '
_chemical_formula_sum 'C17 H14 As Pd2 S20'
_chemical_formula_weight 1147.22
_space_group_IT_number 15
_symmetry_cell_setting monoclinic
_symmetry_Int_Tables_number 15
_symmetry_space_group_name_Hall '-C 2yc'
_symmetry_space_group_name_H-M 'C 1 2/c 1'
_cell_angle_alpha 90.0000
_cell_angle_beta 97.011(2)
_cell_angle_gamma 90.0000
_cell_formula_units_Z 4
_cell_length_a 14.470(3)
_cell_length_b 6.3779(11)
_cell_length_c 37.304(7)
_cell_measurement_reflns_used 4277
_cell_measurement_temperature 297.0
_cell_measurement_theta_max 27.5
_cell_measurement_theta_min 3.1
_cell_volume 3417.1(11)
_computing_cell_refinement CRYSTALCLEAR
_computing_data_collection CRYSTALCLEAR
_computing_data_reduction CrystalStructure
_computing_publication_material 'CrystalStructure 3.7.0'
_computing_structure_refinement CRYSTALS
_diffrn_detector_area_resol_mean 14.71
_diffrn_measured_fraction_theta_full 0.981
_diffrn_measured_fraction_theta_max 0.965
_diffrn_measurement_device_type 'Rigaku/MSC Mercury CCD'
_diffrn_measurement_method \w
_diffrn_radiation_type 'Mo K\a'
_diffrn_radiation_wavelength 0.7107
_diffrn_reflns_av_R_equivalents 0.033
_diffrn_reflns_limit_h_max 18
_diffrn_reflns_limit_h_min -18
_diffrn_reflns_limit_k_max 6
_diffrn_reflns_limit_k_min -8
_diffrn_reflns_limit_l_max 37
_diffrn_reflns_limit_l_min -48
_diffrn_reflns_number 12172
_diffrn_reflns_theta_full 27.47
_diffrn_reflns_theta_max 27.47
_exptl_absorpt_coefficient_mu 3.253
_exptl_absorpt_correction_T_max 0.886
_exptl_absorpt_correction_T_min 0.423
_exptl_absorpt_correction_type numerical
_exptl_absorpt_process_details
;
    Higashi, T. (1999). Program for Absorption Correction.
    Rigaku Corporation, Tokyo, Japan.
;
_exptl_crystal_colour Black
_exptl_crystal_density_diffrn 2.230
_exptl_crystal_density_method 'not measured'
_exptl_crystal_description Plate
_exptl_crystal_F_000 2244.00
_exptl_crystal_size_max 0.30
_exptl_crystal_size_mid 0.20
_exptl_crystal_size_min 0.02
_refine_diff_density_max 1.02
_refine_diff_density_min -0.85
_refine_ls_extinction_coef 0.0000
_refine_ls_extinction_expression Fc^*^=kFc[1+0.001xFc^2^\l^3^/sin(2\q)]^-1/4^
_refine_ls_extinction_method SHELXL
_refine_ls_goodness_of_fit_ref 1.000
_refine_ls_hydrogen_treatment noref
_refine_ls_number_parameters 186
_refine_ls_number_reflns 3818
_refine_ls_R_factor_gt 0.0317
_refine_ls_shift/su_max -0.0340
_refine_ls_structure_factor_coef Fsqd
_refine_ls_weighting_details 'w = 1/[\s^2^(Fo^2^) + (0.1000P)^2^+0.0000P] where P=(Fo^2^+2Fc^2^)/3'
_refine_ls_weighting_scheme calc
_refine_ls_wR_factor_ref 0.0827
_reflns_number_gt 3308
_reflns_number_total 3818
_reflns_threshold_expression F^2^>2.0\s(F^2^)
_cod_data_source_file ja063525lsi20060525_015350.cif
_cod_data_source_block '__EtMe3As[Pd(dmit)2]2'
_cod_original_formula_sum 'C17 H14 As Pd2 S20 '
_cod_database_code 4101562

loop_
_symmetry_equiv_pos_site_id
_symmetry_equiv_pos_as_xyz
1 +X,+Y,+Z
2 -X,+Y,1/2-Z
3 -X,-Y,-Z
4 +X,-Y,1/2+Z
5 1/2+X,1/2+Y,+Z
6 1/2-X,1/2+Y,1/2-Z
7 1/2-X,1/2-Y,-Z
8 1/2+X,1/2-Y,1/2+Z

loop_
_atom_site_label
_atom_site_type_symbol
_atom_site_fract_x
_atom_site_fract_y
_atom_site_fract_z
_atom_site_U_iso_or_equiv
_atom_site_adp_type
_atom_site_occupancy
_atom_site_symmetry_multiplicity
_atom_site_calc_flag
_atom_site_refinement_flags
_atom_site_disorder_assembly
_atom_site_disorder_group
PD(1) Pd 0.849400(10) 0.17661(4) 0.517920(10) 0.02460(7) Uani 1.00 1 d . . .
AS(1) As 1.0000 0.78676(9) 0.7500 0.0516(2) Uani 1.00 2 d S . .
S(1) S 0.86212(6) 0.48128(12) 0.55132(2) 0.03009(16) Uani 1.00 1 d . . .
S(2) S 0.78899(6) 0.00565(12) 0.56436(2) 0.03173(17) Uani 1.00 1 d . . .
S(3) S 0.91911(6) 0.34190(12) 0.47353(2) 0.03198(17) Uani 1.00 1 d . . .
S(4) S 0.84628(6) -0.13144(12) 0.48569(2) 0.03091(17) Uani 1.00 1 d . . .
S(5) S 0.82360(6) 0.57133(14) 0.62717(2) 0.0401(2) Uani 1.00 1 d . . .
S(6) S 0.75856(6) 0.15127(16) 0.63842(2) 0.0410(2) Uani 1.00 1 d . . .
S(7) S 0.97233(6) 0.18820(13) 0.40305(2) 0.03634(18) Uani 1.00 1 d . . .
S(8) S 0.91007(6) -0.23536(13) 0.41425(2) 0.03544(18) Uani 1.00 1 d . . .
S(9) S 0.76414(9) 0.4604(2) 0.69828(3) 0.0666(3) Uani 1.00 1 d . . .
S(10) S 0.98564(8) -0.1331(2) 0.34616(3) 0.0549(2) Uani 1.00 1 d . . .
C(1) C 0.8243(2) 0.4003(5) 0.59033(8) 0.0293(6) Uani 1.00 1 d . . .
C(2) C 0.7931(2) 0.1999(5) 0.59588(8) 0.0305(6) Uani 1.00 1 d . . .
C(3) C 0.92529(19) 0.1458(5) 0.44343(8) 0.0268(6) Uani 1.00 1 d . . .
C(4) C 0.89469(19) -0.0572(4) 0.44858(8) 0.0259(6) Uani 1.00 1 d . . .
C(5) C 0.7808(2) 0.3967(6) 0.65651(10) 0.0397(8) Uani 1.00 1 d . . .
C(6) C 0.9569(2) -0.0630(5) 0.38602(9) 0.0330(7) Uani 1.00 1 d . . .
C(7) C 0.8970(3) 0.9607(8) 0.73282(14) 0.0751(15) Uani 1.00 1 d . . .
C(8) C 1.0330(3) 0.6189(9) 0.71105(16) 0.0785(16) Uani 1.00 1 d . . .
C(9) C 1.1181(6) 0.5036(14) 0.7151(2) 0.064(2) Uani 0.50 1 d P A 1
H(1) H 0.8792 1.0416 0.7522 0.090 Uiso 1.00 1 c . . .
H(2) H 0.9142 1.0517 0.7146 0.090 Uiso 1.00 1 c . . .
H(3) H 0.8462 0.8756 0.7231 0.090 Uiso 1.00 1 c . . .
H(4) H 0.9843 0.5199 0.7056 0.094 Uiso 0.50 1 c P A 1
H(5) H 1.0351 0.7103 0.6911 0.094 Uiso 0.50 1 c P A 1
H(6) H 1.1168 0.4022 0.7336 0.077 Uiso 0.50 1 c P A 1
H(7) H 1.1255 0.4350 0.6930 0.077 Uiso 0.50 1 c P A 1
H(8) H 1.1687 0.5969 0.7212 0.077 Uiso 0.50 1 c P A 1
H(9) H 0.9818 0.5324 0.7022 0.094 Uiso 0.50 1 c P A 2
H(10) H 1.0486 0.7074 0.6922 0.094 Uiso 0.50 1 c P A 2
H(11) H 1.0849 0.5334 0.7194 0.094 Uiso 0.50 1 c P A 2

loop_
_atom_site_aniso_label
_atom_site_aniso_U_11
_atom_site_aniso_U_22
_atom_site_aniso_U_33
_atom_site_aniso_U_12
_atom_site_aniso_U_13
_atom_site_aniso_U_23
PD(1) 0.02663(12) 0.02511(13) 0.02292(12) -0.00253(9) 0.00651(9) -0.00238(9)
AS(1) 0.0571(3) 0.0384(3) 0.0625(4) 0.0000 0.0200(2) 0.0000
S(1) 0.0369(4) 0.0272(3) 0.0274(4) -0.0050(2) 0.0088(3) -0.0047(2)
S(2) 0.0404(4) 0.0287(4) 0.0278(4) -0.0051(3) 0.0110(3) -0.0007(3)
S(3) 0.0402(4) 0.0276(4) 0.0302(4) -0.0092(3) 0.0125(3) -0.0037(3)
S(4) 0.0424(4) 0.0244(3) 0.0281(3) -0.0054(3) 0.0133(3) -0.0025(2)
S(5) 0.0497(5) 0.0416(4) 0.0298(4) 0.0026(3) 0.0075(3) -0.0110(3)
S(6) 0.0443(4) 0.0535(5) 0.0273(4) -0.0056(4) 0.0121(3) -0.0008(3)
S(7) 0.0413(4) 0.0391(4) 0.0316(4) -0.0057(3) 0.0163(3) 0.0004(3)
S(8) 0.0450(4) 0.0320(4) 0.0315(4) 0.0004(3) 0.0133(3) -0.0063(3)
S(9) 0.0757(7) 0.0931(9) 0.0348(5) 0.0001(6) 0.0229(5) -0.0181(5)
S(10) 0.0646(6) 0.0707(7) 0.0331(4) 0.0081(5) 0.0211(4) -0.0088(4)
C(1) 0.0306(14) 0.0336(16) 0.0235(14) 0.0038(12) 0.0029(11) -0.0037(12)
C(2) 0.0270(14) 0.0418(18) 0.0233(14) 0.0001(12) 0.0054(11) -0.0018(13)
C(3) 0.0217(12) 0.0350(16) 0.0242(14) -0.0003(11) 0.0055(10) 0.0004(12)
C(4) 0.0240(13) 0.0310(15) 0.0229(14) 0.0025(11) 0.0040(10) -0.0036(11)
C(5) 0.0313(16) 0.060(2) 0.0284(16) 0.0061(15) 0.0067(12) -0.0070(16)
C(6) 0.0251(13) 0.0474(19) 0.0270(15) 0.0065(13) 0.0047(11) -0.0011(14)
C(7) 0.083(3) 0.068(3) 0.081(3) 0.026(2) 0.036(2) 0.025(2)
C(8) 0.071(3) 0.071(3) 0.093(4) 0.008(2) 0.007(2) -0.033(3)
C(9) 0.069(5) 0.055(5) 0.067(6) 0.004(4) -0.002(4) -0.023(4)

loop_
_atom_type_symbol
_atom_type_description
_atom_type_scat_dispersion_real
_atom_type_scat_dispersion_imag
_atom_type_scat_source
C C 0.003 0.002
;
International Tables for Crystallography
(1992, Vol. C, Tables 4.2.6.8 and 6.1.1.4)
;
H H 0.000 0.000
;
International Tables for Crystallography
(1992, Vol. C, Table 6.1.1.4)
;
As As 0.050 2.006
;
International Tables for Crystallography
(1992, Vol. C, Tables 4.2.6.8 and 6.1.1.4)
;
Pd Pd -0.999 1.007
;
International Tables for Crystallography
(1992, Vol. C, Tables 4.2.6.8 and 6.1.1.4)
;
S S 0.125 0.123
;
International Tables for Crystallography
(1992, Vol. C, Tables 4.2.6.8 and 6.1.1.4)
;

loop_
_geom_angle_atom_site_label_1
_geom_angle_atom_site_label_2
_geom_angle_atom_site_label_3
_geom_angle
_geom_angle_site_symmetry_1
_geom_angle_site_symmetry_3
S(1) PD(1) S(2) 90.29(3) . .
S(1) PD(1) S(3) 89.41(2) . .
S(1) PD(1) S(4) 176.46(3) . .
S(2) PD(1) S(3) 176.25(3) . .
S(2) PD(1) S(4) 90.21(2) . .
S(3) PD(1) S(4) 89.86(3) . .
C(7) AS(1) C(7) 108.8(2) . 75602
C(7) AS(1) C(8) 109.2(2) . .
C(7) AS(1) C(8) 108.9(2) . 75602
C(7) AS(1) C(8) 108.9(2) 75602 .
C(7) AS(1) C(8) 109.2(2) 75602 75602
C(8) AS(1) C(8) 111.9(2) . 75602
PD(1) S(1) C(1) 101.21(11) . .
PD(1) S(2) C(2) 100.95(11) . .
PD(1) S(3) C(3) 101.70(11) . .
PD(1) S(4) C(4) 101.81(11) . .
C(1) S(5) C(5) 97.60(17) . .
C(2) S(6) C(5) 97.71(17) . .
C(3) S(7) C(6) 97.29(16) . .
C(4) S(8) C(6) 97.36(16) . .
S(1) C(1) S(5) 121.05(19) . .
S(1) C(1) C(2) 123.8(2) . .
S(5) C(1) C(2) 115.1(2) . .
S(2) C(2) S(6) 120.50(19) . .
S(2) C(2) C(1) 123.7(2) . .
S(6) C(2) C(1) 115.8(2) . .
S(3) C(3) S(7) 121.04(19) . .
S(3) C(3) C(4) 123.6(2) . .
S(7) C(3) C(4) 115.3(2) . .
S(4) C(4) S(8) 121.33(18) . .
S(4) C(4) C(3) 123.0(2) . .
S(8) C(4) C(3) 115.7(2) . .
S(5) C(5) S(6) 113.7(2) . .
S(5) C(5) S(9) 122.9(2) . .
S(6) C(5) S(9) 123.4(2) . .
S(7) C(6) S(8) 114.28(19) . .
S(7) C(6) S(10) 123.1(2) . .
S(8) C(6) S(10) 122.6(2) . .
AS(1) C(8) C(9) 120.1(5) . .
AS(1) C(7) H(1) 109.5 . .
AS(1) C(7) H(2) 109.5 . .
AS(1) C(7) H(3) 109.5 . .
H(1) C(7) H(2) 109.5 . .
H(1) C(7) H(3) 109.5 . .
H(2) C(7) H(3) 109.5 . .
AS(1) C(8) H(4) 106.8(4) . .
AS(1) C(8) H(5) 106.8(4) . .
AS(1) C(8) H(9) 109.5 . .
AS(1) C(8) H(10) 109.5 . .
AS(1) C(8) H(11) 109.5 . .
C(9) C(8) H(4) 106.8(6) . .
C(9) C(8) H(5) 106.8(6) . .
C(9) C(8) H(9) 111.3 . .
C(9) C(8) H(10) 96.0 . .
H(4) C(8) H(5) 109.5(5) . .
H(4) C(8) H(10) 118.3 . .
H(4) C(8) H(11) 103.0 . .
H(5) C(8) H(9) 100.4 . .
H(5) C(8) H(11) 120.6 . .
H(9) C(8) H(10) 109.5 . .
H(9) C(8) H(11) 109.5 . .
H(10) C(8) H(11) 109.5 . .
C(8) C(9) H(6) 109.5 . .
C(8) C(9) H(7) 109.5 . .
C(8) C(9) H(8) 109.5 . .
H(6) C(9) H(7) 109.5 . .
H(6) C(9) H(8) 109.5 . .
H(6) C(9) H(11) 85.7 . .
H(7) C(9) H(8) 109.5 . .
H(7) C(9) H(11) 126.8 . .
H(8) C(9) H(11) 112.4 . .
C(8) H(4) H(9) 85.5 . .
C(8) H(5) H(10) 84.1 . .
C(8) H(9) H(4) 85.5 . .
C(8) H(10) H(5) 84.1 . .
C(8) H(11) C(9) 140.8 . .

loop_
_geom_bond_atom_site_label_1
_geom_bond_atom_site_label_2
_geom_bond_distance
_geom_bond_site_symmetry_2
PD(1) S(1) 2.3035(8) .
PD(1) S(2) 2.3074(8) .
PD(1) S(3) 2.2975(8) .
PD(1) S(4) 2.3010(8) .
AS(1) C(7) 1.906(5) .
AS(1) C(7) 1.906(5) 75602
AS(1) C(8) 1.912(6) .
AS(1) C(8) 1.912(6) 75602
S(1) C(1) 1.696(3) .
S(2) C(2) 1.704(3) .
S(3) C(3) 1.690(3) .
S(4) C(4) 1.694(3) .
S(5) C(1) 1.756(3) .
S(5) C(5) 1.728(4) .
S(6) C(2) 1.749(3) .
S(6) C(5) 1.720(4) .
S(7) C(3) 1.748(3) .
S(7) C(6) 1.728(3) .
S(8) C(4) 1.747(3) .
S(8) C(6) 1.718(3) .
S(9) C(5) 1.656(3) .
S(10) C(6) 1.654(3) .
C(1) C(2) 1.380(4) .
C(3) C(4) 1.389(4) .
C(8) C(9) 1.427(11) .
C(7) H(1) 0.950 .
C(7) H(2) 0.950 .
C(7) H(3) 0.950 .
C(8) H(4) 0.950(5) .
C(8) H(5) 0.950(5) .
C(8) H(9) 0.950 .
C(8) H(10) 0.950 .
C(8) H(11) 0.950 .
C(9) H(6) 0.950 .
C(9) H(7) 0.950 .
C(9) H(8) 0.950 .
C(9) H(11) 0.558 .
H(4) H(9) 0.150 .
H(5) H(10) 0.196 .

loop_
_geom_contact_atom_site_label_1
_geom_contact_atom_site_label_2
_geom_contact_distance
_geom_contact_site_symmetry_2
PD(1) PD(1) 3.1623(2) 65607
S(1) S(2) 3.5591(11) 56501
S(1) S(3) 3.5873(12) 76603
S(1) S(4) 3.4656(10) 56501
S(1) S(4) 3.3017(11) 65607
S(1) S(7) 3.4763(11) 76603
S(2) S(1) 3.5591(11) 54501
S(2) S(3) 3.3124(11) 65607
S(2) S(4) 3.4816(11) 64607
S(2) S(8) 3.5308(12) 64607
S(3) S(1) 3.5873(12) 76603
S(3) S(2) 3.3124(11) 65607
S(3) S(3) 3.5098(11) 76603
S(3) S(4) 3.5659(11) 56501
S(3) S(8) 3.4794(11) 56501
S(4) S(1) 3.4656(10) 54501
S(4) S(1) 3.3017(11) 65607
S(4) S(2) 3.4816(11) 64607
S(4) S(3) 3.5659(11) 54501
S(4) S(4) 3.4521(12) 64607
S(7) S(1) 3.4763(11) 76603
S(8) S(2) 3.5308(12) 64607
S(8) S(3) 3.4794(11) 54501
S(9) C(9) 3.476(9) 75602
S(10) C(9) 3.495(9) 75603
C(1) C(4) 3.468(3) 65607
C(2) C(3) 3.461(3) 65607
C(3) C(2) 3.461(3) 65607
C(4) C(1) 3.468(3) 65607
C(9) S(9) 3.476(9) 75602
C(9) S(10) 3.495(9) 75603
S(5) H(4) 3.5224(8) .
S(5) H(9) 3.401 .
S(6) H(2) 3.462 54501
S(6) H(7) 3.273 44505
S(6) H(8) 3.511 44505
S(7) H(5) 3.5584(7) 76603
S(7) H(10) 3.592 76603
S(9) H(1) 2.986 64606
S(9) H(2) 3.400 54501
S(9) H(3) 3.002 .
S(9) H(3) 3.548 64606
S(9) H(4) 3.1861(13) .
S(9) H(6) 2.913 75602
S(9) H(8) 3.163 75602
S(9) H(8) 2.881 44505
S(9) H(9) 3.168 .
S(9) H(10) 3.494 44505
S(9) H(11) 3.575 75602
S(10) H(2) 2.882 76603
S(10) H(4) 3.1945(12) 75603
S(10) H(5) 3.0311(12) 76603
S(10) H(6) 3.596 75603
S(10) H(7) 2.802 75603
S(10) H(9) 3.189 75603
S(10) H(10) 3.081 76603
S(10) H(11) 3.596 75603
C(5) H(2) 3.499 54501
C(5) H(4) 3.364(3) .
C(5) H(9) 3.301 .
C(7) H(6) 3.097 76602
C(7) H(8) 3.391 45505
C(9) H(1) 3.187 74602
C(9) H(3) 3.377 54505
H(1) S(9) 2.986 65606
H(1) C(9) 3.187 76602
H(1) H(6) 2.358 76602
H(1) H(7) 3.241 76602
H(1) H(8) 3.143 45505
H(1) H(11) 3.331 76602
H(2) S(6) 3.462 56501
H(2) S(9) 3.400 56501
H(2) S(10) 2.882 76603
H(2) C(5) 3.499 56501
H(2) H(4) 3.184 56501
H(2) H(6) 3.023 76602
H(2) H(9) 3.268 56501
H(3) S(9) 3.002 .
H(3) S(9) 3.548 65606
H(3) C(9) 3.377 45505
H(3) H(6) 3.394 45505
H(3) H(7) 3.275 45505
H(3) H(8) 2.923 45505
H(4) S(5) 3.5224(8) .
H(4) S(9) 3.1861(13) .
H(4) S(10) 3.1945(12) 75603
H(4) C(5) 3.364(3) .
H(4) H(2) 3.184 54501
H(5) S(7) 3.5584(7) 76603
H(5) S(10) 3.0311(12) 76603
H(6) S(9) 2.913 75602
H(6) S(10) 3.596 75603
H(6) C(7) 3.097 74602
H(6) H(1) 2.358 74602
H(6) H(2) 3.023 74602
H(6) H(3) 3.394 54505
H(7) S(6) 3.273 55505
H(7) S(10) 2.802 75603
H(7) H(1) 3.241 74602
H(7) H(3) 3.275 54505
H(8) S(6) 3.511 55505
H(8) S(9) 3.163 75602
H(8) S(9) 2.881 55505
H(8) C(7) 3.391 54505
H(8) H(1) 3.143 54505
H(8) H(3) 2.923 54505
H(9) S(5) 3.401 .
H(9) S(9) 3.168 .
H(9) S(10) 3.189 75603
H(9) C(5) 3.301 .
H(9) H(2) 3.268 54501
H(10) S(7) 3.592 76603
H(10) S(9) 3.494 55505
H(10) S(10) 3.081 76603
H(11) S(9) 3.575 75602
H(11) S(10) 3.596 75603
H(11) H(1) 3.331 74602

loop_
_geom_torsion_atom_site_label_1
_geom_torsion_atom_site_label_2
_geom_torsion_atom_site_label_3
_geom_torsion_atom_site_label_4
_geom_torsion
_geom_torsion_site_symmetry_1
_geom_torsion_site_symmetry_3
_geom_torsion_site_symmetry_4
S(1) PD(1) S(2) C(2) -1.93(10) . . .
S(2) PD(1) S(1) C(1) 2.07(10) . . .
S(1) PD(1) S(3) C(3) 177.56(10) . . .
S(3) PD(1) S(1) C(1) -174.19(10) . . .
S(2) PD(1) S(4) C(4) -177.04(10) . . .
S(4) PD(1) S(2) C(2) 174.58(10) . . .
S(3) PD(1) S(4) C(4) -0.78(10) . . .
S(4) PD(1) S(3) C(3) 1.02(10) . . .
C(7) AS(1) C(8) C(9) 168.5 . . .
C(7) AS(1) C(8) C(9) 49.9 . 75602 75602
C(7) AS(1) C(8) C(9) 49.9 75602 . .
C(7) AS(1) C(8) C(9) 168.5 75602 75602 75602
C(8) AS(1) C(8) C(9) -70.9 . 75602 75602
C(8) AS(1) C(8) C(9) -70.9 75602 . .
PD(1) S(1) C(1) S(5) 177.45(15) . . .
PD(1) S(1) C(1) C(2) -2.0(2) . . .
PD(1) S(2) C(2) S(6) -177.56(15) . . .
PD(1) S(2) C(2) C(1) 1.4(2) . . .
PD(1) S(3) C(3) S(7) 179.07(14) . . .
PD(1) S(3) C(3) C(4) -1.2(2) . . .
PD(1) S(4) C(4) S(8) 179.75(14) . . .
PD(1) S(4) C(4) C(3) 0.3(2) . . .
C(1) S(5) C(5) S(6) -0.3(2) . . .
C(1) S(5) C(5) S(9) 179.0(2) . . .
C(5) S(5) C(1) S(1) -179.26(19) . . .
C(5) S(5) C(1) C(2) 0.2(2) . . .
C(2) S(6) C(5) S(5) 0.3(2) . . .
C(2) S(6) C(5) S(9) -179.0(2) . . .
C(5) S(6) C(2) S(2) 178.89(19) . . .
C(5) S(6) C(2) C(1) -0.2(2) . . .
C(3) S(7) C(6) S(8) -2.18(19) . . .
C(3) S(7) C(6) S(10) 178.5(2) . . .
C(6) S(7) C(3) S(3) -179.51(18) . . .
C(6) S(7) C(3) C(4) 0.7(2) . . .
C(4) S(8) C(6) S(7) 2.59(19) . . .
C(4) S(8) C(6) S(10) -178.1(2) . . .
C(6) S(8) C(4) S(4) 178.40(18) . . .
C(6) S(8) C(4) C(3) -2.1(2) . . .
S(1) C(1) C(2) S(2) 0.4(4) . . .
S(1) C(1) C(2) S(6) 179.43(17) . . .
S(5) C(1) C(2) S(2) -179.05(17) . . .
S(5) C(1) C(2) S(6) -0.0(2) . . .
S(3) C(3) C(4) S(4) 0.7(3) . . .
S(3) C(3) C(4) S(8) -178.80(15) . . .
S(7) C(3) C(4) S(4) -179.61(15) . . .
S(7) C(3) C(4) S(8) 0.9(2) . . .
